data_7008787
loop_
_publ_author_name
'Chang, Xiaohong'
'Lee, Kyung-Eun'
'Il Jeon, Sang'
'Kim, Yong-Joo'
'Lee, H.-K.'
'Lee, Soon W.'

_publ_section_title
;
 Bis(isothiocyanato)bis(phosphine) complexes of group 10 metals:
 reactivity toward organic isocyanides
;
_journal_issue 23
_journal_name_full 'Dalton Transactions'
_journal_page_first 3722
_journal_paper_doi 10.1039/b508134c
_journal_year 2005
_chemical_formula_sum 'C16 H30 N3 P Pd S2'
_chemical_formula_weight 465.92
_chemical_name_systematic
;
?
;
_space_group_IT_number 29
_symmetry_cell_setting orthorhombic
_symmetry_space_group_name_Hall 'P 2c -2ac'
_symmetry_space_group_name_H-M 'P c a 21'
_atom_sites_solution_hydrogens geom
_atom_sites_solution_primary direct
_atom_sites_solution_secondary difmap
_audit_creation_method SHELXL-97
_cell_angle_alpha 90.00
_cell_angle_beta 90.00
_cell_angle_gamma 90.00
_cell_formula_units_Z 4
_cell_length_a 13.5684(12)
_cell_length_b 9.0189(5)
_cell_length_c 18.6982(14)
_cell_measurement_reflns_used 36
_cell_measurement_temperature 293(2)
_cell_measurement_theta_max 12.45
_cell_measurement_theta_min 3.91
_cell_volume 2288.1(3)
_computing_cell_refinement 'Siemens XSCANS'
_computing_data_collection 'Siemens XSCANS'
_computing_data_reduction 'Siemens SHELXTL'
_computing_molecular_graphics 'Siemens SHELXTL'
_computing_publication_material 'Siemens SHELXTL'
_computing_structure_refinement 'Siemens SHELXTL'
_computing_structure_solution 'Siemens SHELXTL'
_diffrn_ambient_temperature 293(2)
_diffrn_measured_fraction_theta_full 0.996
_diffrn_measured_fraction_theta_max 0.996
_diffrn_measurement_device 'Siemens P4'
_diffrn_measurement_method '\w scans'
_diffrn_radiation_monochromator graphite
_diffrn_radiation_source 'sealed tube'
_diffrn_radiation_type MoK\a
_diffrn_radiation_wavelength 0.71073
_diffrn_reflns_av_R_equivalents 0.0000
_diffrn_reflns_av_sigmaI/netI 0.0247
_diffrn_reflns_limit_h_max 16
_diffrn_reflns_limit_h_min 0
_diffrn_reflns_limit_k_max 10
_diffrn_reflns_limit_k_min 0
_diffrn_reflns_limit_l_max 0
_diffrn_reflns_limit_l_min -22
_diffrn_reflns_number 2079
_diffrn_reflns_theta_full 25.00
_diffrn_reflns_theta_max 25.00
_diffrn_reflns_theta_min 2.26
_diffrn_standards_interval_count 97
_diffrn_standards_number 3
_exptl_absorpt_coefficient_mu 1.066
_exptl_absorpt_correction_T_max 0.2961
_exptl_absorpt_correction_T_min 0.2285
_exptl_absorpt_correction_type empirical
_exptl_crystal_colour 'COLORLESS '
_exptl_crystal_density_diffrn 1.353
_exptl_crystal_density_method 'not measured'
_exptl_crystal_description 'BLOCK '
_exptl_crystal_F_000 960
_exptl_crystal_size_max 0.44
_exptl_crystal_size_mid 0.40
_exptl_crystal_size_min 0.20
_refine_diff_density_max 0.335
_refine_diff_density_min -0.575
_refine_diff_density_rms 0.055
_refine_ls_abs_structure_details 'Flack H D (1983), Acta Cryst. A39, 876-881'
_refine_ls_abs_structure_Flack 0.01(4)
_refine_ls_extinction_coef 0.0015(4)
_refine_ls_extinction_expression Fc^*^=kFc[1+0.001xFc^2^\l^3^/sin(2\q)]^-1/4^
_refine_ls_extinction_method SHELXL
_refine_ls_goodness_of_fit_ref 1.061
_refine_ls_hydrogen_treatment mixed
_refine_ls_matrix_type full
_refine_ls_number_parameters 209
_refine_ls_number_reflns 2079
_refine_ls_number_restraints 1
_refine_ls_restrained_S_all 1.061
_refine_ls_R_factor_all 0.0305
_refine_ls_R_factor_gt 0.0281
_refine_ls_shift/su_max 0.000
_refine_ls_shift/su_mean 0.000
_refine_ls_structure_factor_coef Fsqd
_refine_ls_weighting_details 'calc w=1/[\s^2^(Fo^2^)+(0.0468P)^2^+0.1989P] where P=(Fo^2^+2Fc^2^)/3'
_refine_ls_weighting_scheme calc
_refine_ls_wR_factor_gt 0.0723
_refine_ls_wR_factor_ref 0.0741
_reflns_number_gt 1956
_reflns_number_total 2079
_reflns_threshold_expression >2sigma(I)
_cod_data_source_file b508134c.txt
_cod_data_source_block cnrncs
_cod_depositor_comments
;
The following automatic conversions were performed:
'_symmetry_cell_setting' value 'Orthorhombic' changed to 'orthorhombic'
according to '/home/saulius/struct/CIF-dictionaries/cif_core.dic'
dictionary named 'cif_core.dic' version 2.4.1 from 2010-06-29.

Automatic conversion script
Id: cif_fix_enum 1527 2010-12-29 10:47:43Z saulius 
;
_cod_original_sg_symbol_H-M 'Pca2(1) '
_cod_database_code 7008787

loop_
_symmetry_equiv_pos_as_xyz
'x, y, z'
'-x, -y, z+1/2'
'x+1/2, -y, z'
'-x+1/2, y, z+1/2'

loop_
_atom_site_label
_atom_site_type_symbol
_atom_site_fract_x
_atom_site_fract_y
_atom_site_fract_z
_atom_site_U_iso_or_equiv
_atom_site_adp_type
_atom_site_occupancy
_atom_site_symmetry_multiplicity
_atom_site_calc_flag
_atom_site_refinement_flags
_atom_site_disorder_assembly
_atom_site_disorder_group
Pd1 Pd 0.41751(2) 0.29445(3) -0.00055(3) 0.05267(14) Uani 1 1 d . . .
S1 S 0.4367(2) 0.3838(4) -0.24852(12) 0.1235(9) Uani 1 1 d . . .
S2 S 0.26817(10) 0.16722(16) -0.02746(9) 0.0698(4) Uani 1 1 d . . .
P1 P 0.55911(8) 0.42707(13) 0.01667(7) 0.0542(3) Uani 1 1 d . . .
N1 N 0.4154(4) 0.3546(8) -0.1032(3) 0.0798(15) Uani 1 1 d . . .
N2 N 0.2039(5) 0.0126(8) 0.0939(4) 0.110(2) Uani 1 1 d . . .
N3 N 0.4231(3) 0.1925(5) 0.1555(3) 0.0712(14) Uani 1 1 d . . .
C1 C 0.6335(4) 0.3718(6) 0.0922(3) 0.0581(11) Uani 1 1 d . . .
H1A H 0.5954 0.3870 0.1355 0.070 Uiso 1 1 calc R . .
H1B H 0.6469 0.2665 0.0883 0.070 Uiso 1 1 calc R . .
C2 C 0.7316(4) 0.4537(8) 0.0999(3) 0.0766(15) Uani 1 1 d . . .
H2A H 0.7712 0.4383 0.0574 0.092 Uiso 1 1 calc R . .
H2B H 0.7196 0.5592 0.1048 0.092 Uiso 1 1 calc R . .
C3 C 0.7861(5) 0.3979(10) 0.1643(4) 0.097(2) Uani 1 1 d . . .
H3A H 0.8476 0.4499 0.1687 0.145 Uiso 1 1 calc R . .
H3B H 0.7987 0.2937 0.1590 0.145 Uiso 1 1 calc R . .
H3C H 0.7471 0.4144 0.2063 0.145 Uiso 1 1 calc R . .
C4 C 0.5302(4) 0.6216(6) 0.0334(4) 0.0731(15) Uani 1 1 d . . .
H4A H 0.4908 0.6276 0.0766 0.088 Uiso 1 1 calc R . .
H4B H 0.5914 0.6740 0.0424 0.088 Uiso 1 1 calc R . .
C5 C 0.4767(6) 0.6999(6) -0.0250(4) 0.091(2) Uani 1 1 d . . .
H5A H 0.4133 0.6526 -0.0328 0.109 Uiso 1 1 calc R . .
H5B H 0.5143 0.6930 -0.0690 0.109 Uiso 1 1 calc R . .
C6 C 0.4611(5) 0.8621(7) -0.0059(8) 0.125(3) Uani 1 1 d . . .
H6A H 0.4265 0.9108 -0.0440 0.187 Uiso 1 1 calc R . .
H6B H 0.5238 0.9091 0.0012 0.187 Uiso 1 1 calc R . .
H6C H 0.4231 0.8688 0.0373 0.187 Uiso 1 1 calc R . .
C7 C 0.6386(4) 0.4179(7) -0.0607(3) 0.0649(13) Uani 1 1 d . . .
H7A H 0.6026 0.4533 -0.1021 0.078 Uiso 1 1 calc R . .
H7B H 0.6943 0.4836 -0.0533 0.078 Uiso 1 1 calc R . .
C8 C 0.6767(5) 0.2622(8) -0.0760(3) 0.0809(16) Uani 1 1 d . . .
H8A H 0.7138 0.2273 -0.0349 0.097 Uiso 1 1 calc R . .
H8B H 0.6211 0.1960 -0.0826 0.097 Uiso 1 1 calc R . .
C9 C 0.7421(7) 0.2559(13) -0.1419(4) 0.111(2) Uani 1 1 d . . .
H9A H 0.7641 0.1559 -0.1492 0.167 Uiso 1 1 calc R . .
H9B H 0.7980 0.3195 -0.1352 0.167 Uiso 1 1 calc R . .
H9C H 0.7053 0.2882 -0.1829 0.167 Uiso 1 1 calc R . .
C10 C 0.4236(4) 0.3663(7) -0.1635(3) 0.0664(14) Uani 1 1 d . . .
C11 C 0.2333(4) 0.0776(7) 0.0456(4) 0.0762(16) Uani 1 1 d . . .
C12 C 0.4213(3) 0.2332(7) 0.0976(3) 0.0587(12) Uani 1 1 d . . .
C13 C 0.4264(6) 0.1343(9) 0.2289(4) 0.090(2) Uani 1 1 d . . .
C14 C 0.4074(14) -0.0273(14) 0.2227(7) 0.233(10) Uani 1 1 d . . .
H14A H 0.4582 -0.0723 0.1943 0.349 Uiso 1 1 calc R . .
H14B H 0.3446 -0.0431 0.2003 0.349 Uiso 1 1 calc R . .
H14C H 0.4071 -0.0711 0.2695 0.349 Uiso 1 1 calc R . .
C15 C 0.3549(13) 0.215(2) 0.2705(7) 0.246(12) Uani 1 1 d . . .
H15A H 0.3727 0.3182 0.2718 0.369 Uiso 1 1 calc R . .
H15B H 0.3534 0.1767 0.3183 0.369 Uiso 1 1 calc R . .
H15C H 0.2910 0.2048 0.2491 0.369 Uiso 1 1 calc R . .
C16 C 0.5312(9) 0.1533(18) 0.2551(6) 0.166(6) Uani 1 1 d . . .
H16A H 0.5749 0.0971 0.2252 0.249 Uiso 1 1 calc R . .
H16B H 0.5362 0.1187 0.3035 0.249 Uiso 1 1 calc R . .
H16C H 0.5490 0.2563 0.2531 0.249 Uiso 1 1 calc R . .

loop_
_atom_site_aniso_label
_atom_site_aniso_U_11
_atom_site_aniso_U_22
_atom_site_aniso_U_33
_atom_site_aniso_U_23
_atom_site_aniso_U_13
_atom_site_aniso_U_12
Pd1 0.05349(19) 0.05073(19) 0.0538(2) 0.00125(18) -0.00282(18) 0.00069(12)
S1 0.1468(18) 0.162(2) 0.0619(10) 0.0212(14) 0.0080(11) 0.0203(17)
S2 0.0621(7) 0.0665(7) 0.0807(9) -0.0067(7) -0.0125(6) -0.0037(6)
P1 0.0510(5) 0.0516(6) 0.0600(8) 0.0061(5) 0.0003(5) 0.0006(4)
N1 0.079(3) 0.097(4) 0.063(3) 0.007(3) -0.012(2) -0.014(3)
N2 0.104(4) 0.103(4) 0.124(5) 0.014(4) -0.001(4) -0.032(4)
N3 0.079(3) 0.068(3) 0.067(3) 0.009(2) -0.003(2) -0.018(2)
C1 0.059(3) 0.057(3) 0.058(3) 0.005(2) -0.001(2) -0.001(2)
C2 0.060(3) 0.094(4) 0.076(3) 0.004(3) -0.005(3) -0.005(3)
C3 0.075(4) 0.114(5) 0.102(5) 0.004(4) -0.027(4) 0.001(4)
C4 0.060(3) 0.060(3) 0.100(4) 0.005(3) -0.005(3) -0.003(2)
C5 0.088(4) 0.076(4) 0.107(6) 0.008(3) -0.006(4) 0.020(3)
C6 0.096(4) 0.065(3) 0.213(11) 0.001(7) -0.035(7) 0.030(3)
C7 0.062(3) 0.073(3) 0.060(3) 0.012(3) 0.001(2) -0.002(3)
C8 0.077(4) 0.101(4) 0.065(4) -0.001(4) 0.011(3) 0.007(4)
C9 0.097(5) 0.159(6) 0.078(5) -0.029(5) 0.016(4) -0.017(6)
C10 0.065(3) 0.073(4) 0.061(4) 0.006(3) -0.006(2) -0.002(2)
C11 0.068(3) 0.061(3) 0.100(5) -0.004(3) -0.007(3) -0.012(3)
C12 0.064(3) 0.051(3) 0.061(3) 0.004(3) -0.003(2) -0.009(2)
C13 0.121(6) 0.092(5) 0.058(3) 0.024(4) -0.014(3) -0.035(4)
C14 0.41(3) 0.143(10) 0.148(11) 0.087(10) -0.102(13) -0.119(13)
C15 0.25(2) 0.39(3) 0.106(9) 0.097(14) 0.080(11) 0.13(2)
C16 0.161(10) 0.232(14) 0.105(7) 0.060(9) -0.042(8) -0.073(10)

loop_
_atom_type_symbol
_atom_type_description
_atom_type_scat_dispersion_real
_atom_type_scat_dispersion_imag
_atom_type_scat_source
C C 0.0033 0.0016 'International Tables Vol C Tables 4.2.6.8 and 6.1.1.4'
H H 0.0000 0.0000 'International Tables Vol C Tables 4.2.6.8 and 6.1.1.4'
N N 0.0061 0.0033 'International Tables Vol C Tables 4.2.6.8 and 6.1.1.4'
P P 0.1023 0.0942 'International Tables Vol C Tables 4.2.6.8 and 6.1.1.4'
S S 0.1246 0.1234 'International Tables Vol C Tables 4.2.6.8 and 6.1.1.4'
Pd Pd -0.9988 1.0072 'International Tables Vol C Tables 4.2.6.8 and 6.1.1.4'

loop_
_geom_angle_atom_site_label_1
_geom_angle_atom_site_label_2
_geom_angle_atom_site_label_3
_geom_angle
_geom_angle_site_symmetry_1
_geom_angle_site_symmetry_3
_geom_angle_publ_flag
C12 Pd1 N1 178.8(3) . . ?
C12 Pd1 P1 89.63(15) . . ?
N1 Pd1 P1 90.30(15) . . ?
C12 Pd1 S2 94.94(15) . . ?
N1 Pd1 S2 85.15(15) . . ?
P1 Pd1 S2 175.28(6) . . ?
C11 S2 Pd1 107.7(2) . . ?
C7 P1 C1 106.3(2) . . ?
C7 P1 C4 108.0(3) . . ?
C1 P1 C4 104.6(3) . . ?
C7 P1 Pd1 111.4(2) . . ?
C1 P1 Pd1 115.80(17) . . ?
C4 P1 Pd1 110.29(17) . . ?
C10 N1 Pd1 167.7(6) . . ?
C12 N3 C13 177.8(7) . . ?
C2 C1 P1 115.3(4) . . ?
C3 C2 C1 110.1(5) . . ?
C5 C4 P1 115.8(5) . . ?
C4 C5 C6 110.6(8) . . ?
C8 C7 P1 113.3(4) . . ?
C9 C8 C7 112.7(7) . . ?
N1 C10 S1 179.2(6) . . ?
N2 C11 S2 175.7(6) . . ?
N3 C12 Pd1 178.0(5) . . ?
C15 C13 N3 107.6(8) . . ?
C15 C13 C14 115.0(12) . . ?
N3 C13 C14 105.8(8) . . ?
C15 C13 C16 113.6(12) . . ?
N3 C13 C16 106.8(6) . . ?
C14 C13 C16 107.4(11) . . ?

loop_
_geom_bond_atom_site_label_1
_geom_bond_atom_site_label_2
_geom_bond_distance
_geom_bond_site_symmetry_2
_geom_bond_publ_flag
Pd1 C12 1.917(6) . ?
Pd1 N1 1.995(6) . ?
Pd1 P1 2.2860(12) . ?
Pd1 S2 2.3824(14) . ?
S1 C10 1.607(6) . ?
S2 C11 1.656(8) . ?
P1 C7 1.805(5) . ?
P1 C1 1.806(5) . ?
P1 C4 1.824(6) . ?
N1 C10 1.138(9) . ?
N2 C11 1.148(9) . ?
N3 C12 1.143(9) . ?
N3 C13 1.471(9) . ?
C1 C2 1.529(8) . ?
C2 C3 1.500(9) . ?
C4 C5 1.489(9) . ?
C5 C6 1.521(9) . ?
C7 C8 1.524(9) . ?
C8 C9 1.519(10) . ?
C13 C15 1.441(16) . ?
C13 C14 1.485(16) . ?
C13 C16 1.513(12) . ?
